data_4334201
loop_
_publ_author_name
'Matthew B. Chambers'
'Stanislav Groysman'
'Dino Villagr\'an'
'Daniel G. Nocera'

_publ_section_title
;
 Iron in a Trigonal Tris(alkoxide) Ligand Environment
;
_journal_name_full 'Inorganic Chemistry'
_journal_page_first 3159
_journal_page_last 3169
_journal_paper_doi 10.1021/ic302634q
_journal_volume 52
_journal_year 2013
_chemical_formula_moiety 'C33 H72 O4 N Fe'
_chemical_formula_sum 'C33 H72 Fe N O4'
_chemical_formula_weight 602.77
_chemical_name_common Fe(ditox)3(ONMe3)
_chemical_name_systematic
; 
 ? 
;
_space_group_IT_number 14
_symmetry_cell_setting monoclinic
_symmetry_space_group_name_Hall '-P 2yn'
_symmetry_space_group_name_H-M 'P 1 21/n 1'
_atom_sites_solution_hydrogens geom
_atom_sites_solution_primary direct
_atom_sites_solution_secondary difmap
_audit_creation_method SHELXL-97
_cell_angle_alpha 90.00
_cell_angle_beta 100.376(2)
_cell_angle_gamma 90.00
_cell_formula_units_Z 4
_cell_length_a 9.9319(12)
_cell_length_b 19.091(2)
_cell_length_c 18.937(2)
_cell_measurement_temperature 100(2)
_cell_volume 3531.9(7)
_computing_cell_refinement 'Bruker SAINT'
_computing_data_collection 'Bruker APEX2'
_computing_data_reduction 'Bruker SAINT'
_computing_molecular_graphics 'Bruker SHELXTL'
_computing_publication_material 'Bruker SHELXTL'
_computing_structure_refinement 'SHELXL-97 (Sheldrick, 2008)'
_computing_structure_solution 'SHELXS-97 (Sheldrick, 2008)'
_diffrn_ambient_temperature 100(2)
_diffrn_measured_fraction_theta_full 1.000
_diffrn_measured_fraction_theta_max 1.000
_diffrn_measurement_device_type 'Bruker APEX-II CCD'
_diffrn_measurement_method '\f and \w scans'
_diffrn_radiation_monochromator graphite
_diffrn_radiation_source 'fine-focus sealed tube'
_diffrn_radiation_type MoK\a
_diffrn_radiation_wavelength 0.71073
_diffrn_reflns_av_R_equivalents 0.0784
_diffrn_reflns_av_sigmaI/netI 0.0420
_diffrn_reflns_limit_h_max 11
_diffrn_reflns_limit_h_min -11
_diffrn_reflns_limit_k_max 22
_diffrn_reflns_limit_k_min -22
_diffrn_reflns_limit_l_max 22
_diffrn_reflns_limit_l_min -22
_diffrn_reflns_number 56173
_diffrn_reflns_theta_full 25.00
_diffrn_reflns_theta_max 25.00
_diffrn_reflns_theta_min 1.53
_exptl_absorpt_coefficient_mu 0.460
_exptl_absorpt_correction_T_max 0.9136
_exptl_absorpt_correction_T_min 0.8936
_exptl_absorpt_correction_type empirical
_exptl_absorpt_process_details SADABS
_exptl_crystal_colour yellow
_exptl_crystal_density_diffrn 1.134
_exptl_crystal_description plates
_exptl_crystal_F_000 1340
_exptl_crystal_size_max 0.25
_exptl_crystal_size_mid 0.20
_exptl_crystal_size_min 0.20
_refine_diff_density_max 0.386
_refine_diff_density_min -0.308
_refine_diff_density_rms 0.052
_refine_ls_extinction_method none
_refine_ls_goodness_of_fit_ref 1.023
_refine_ls_hydrogen_treatment constr
_refine_ls_matrix_type full
_refine_ls_number_parameters 376
_refine_ls_number_reflns 6227
_refine_ls_number_restraints 0
_refine_ls_restrained_S_all 1.023
_refine_ls_R_factor_all 0.0568
_refine_ls_R_factor_gt 0.0377
_refine_ls_shift/su_max 0.001
_refine_ls_shift/su_mean 0.000
_refine_ls_structure_factor_coef Fsqd
_refine_ls_weighting_details 'calc w=1/[\s^2^(Fo^2^)+(0.0316P)^2^+2.8242P] where P=(Fo^2^+2Fc^2^)/3'
_refine_ls_weighting_scheme calc
_refine_ls_wR_factor_gt 0.0811
_refine_ls_wR_factor_ref 0.0904
_reflns_number_gt 4877
_reflns_number_total 6227
_reflns_threshold_expression >2sigma(I)
_cod_data_source_file ic302634q_si_002_05.cif
_cod_data_source_block cmpd_6_Fe(Ditox)3(ONMe3)
_cod_original_cell_volume 3532.0(8)
_cod_database_code 4334201

loop_
_symmetry_equiv_pos_as_xyz
'x, y, z'
'-x+1/2, y+1/2, -z+1/2'
'-x, -y, -z'
'x-1/2, -y-1/2, z-1/2'

loop_
_atom_site_label
_atom_site_type_symbol
_atom_site_fract_x
_atom_site_fract_y
_atom_site_fract_z
_atom_site_U_iso_or_equiv
_atom_site_adp_type
_atom_site_occupancy
_atom_site_symmetry_multiplicity
_atom_site_calc_flag
_atom_site_refinement_flags
Fe1 Fe 0.34138(3) 0.092162(15) 0.238580(16) 0.01442(9) Uani 1 1 d .
O4 O 0.51540(17) 0.14232(8) 0.27256(10) 0.0337(4) Uani 1 1 d .
O2 O 0.24194(15) 0.13022(8) 0.15595(8) 0.0196(3) Uani 1 1 d .
O1 O 0.24789(15) 0.08859(8) 0.31403(7) 0.0184(3) Uani 1 1 d .
O3 O 0.41835(15) 0.00737(7) 0.22273(8) 0.0169(3) Uani 1 1 d .
C40 C 0.4057(2) 0.07505(12) 0.42514(12) 0.0216(5) Uani 1 1 d .
H40A H 0.4661 0.0534 0.3958 0.032 Uiso 1 1 calc R
H40B H 0.4177 0.0517 0.4719 0.032 Uiso 1 1 calc R
H40C H 0.4286 0.1248 0.4320 0.032 Uiso 1 1 calc R
C31 C 0.5813(3) 0.23186(14) 0.20150(14) 0.0395(7) Uani 1 1 d .
H31A H 0.6466 0.2000 0.1850 0.059 Uiso 1 1 calc R
H31B H 0.6165 0.2799 0.2026 0.059 Uiso 1 1 calc R
H31C H 0.4932 0.2293 0.1686 0.059 Uiso 1 1 calc R
C33 C 0.4661(3) 0.25966(13) 0.30154(14) 0.0316(6) Uani 1 1 d .
H33A H 0.3771 0.2584 0.2693 0.047 Uiso 1 1 calc R
H33B H 0.5026 0.3075 0.3035 0.047 Uiso 1 1 calc R
H33C H 0.4551 0.2450 0.3498 0.047 Uiso 1 1 calc R
C3 C 0.1830(3) -0.03987(13) 0.45886(13) 0.0296(6) Uani 1 1 d .
H3A H 0.1689 -0.0907 0.4562 0.044 Uiso 1 1 calc R
H3B H 0.1005 -0.0171 0.4696 0.044 Uiso 1 1 calc R
H3C H 0.2610 -0.0291 0.4969 0.044 Uiso 1 1 calc R
C32 C 0.6980(2) 0.21027(14) 0.32351(14) 0.0311(6) Uani 1 1 d .
H32A H 0.6861 0.1932 0.3708 0.047 Uiso 1 1 calc R
H32B H 0.7361 0.2577 0.3282 0.047 Uiso 1 1 calc R
H32C H 0.7607 0.1792 0.3040 0.047 Uiso 1 1 calc R
C5 C 0.0872(3) -0.02915(13) 0.32795(13) 0.0297(6) Uani 1 1 d .
H5A H 0.0660 -0.0793 0.3287 0.045 Uiso 1 1 calc R
H5B H 0.1079 -0.0166 0.2809 0.045 Uiso 1 1 calc R
H5C H 0.0082 -0.0020 0.3369 0.045 Uiso 1 1 calc R
C19 C 0.3088(2) 0.21494(13) 0.05080(13) 0.0278(6) Uani 1 1 d .
H19A H 0.3258 0.2275 0.0030 0.042 Uiso 1 1 calc R
H19B H 0.3668 0.1751 0.0694 0.042 Uiso 1 1 calc R
H19C H 0.3304 0.2550 0.0832 0.042 Uiso 1 1 calc R
C7 C 0.0097(2) 0.11095(13) 0.40075(13) 0.0273(6) Uani 1 1 d .
H7A H -0.0386 0.1488 0.4207 0.041 Uiso 1 1 calc R
H7B H -0.0162 0.0659 0.4192 0.041 Uiso 1 1 calc R
H7C H -0.0152 0.1113 0.3483 0.041 Uiso 1 1 calc R
C8 C 0.1999(3) 0.12216(13) 0.50604(12) 0.0273(6) Uani 1 1 d .
H8A H 0.1409 0.1559 0.5248 0.041 Uiso 1 1 calc R
H8B H 0.2960 0.1356 0.5215 0.041 Uiso 1 1 calc R
H8C H 0.1852 0.0753 0.5244 0.041 Uiso 1 1 calc R
C9 C 0.1927(3) 0.19646(12) 0.39839(13) 0.0263(6) Uani 1 1 d .
H9A H 0.1642 0.2000 0.3462 0.039 Uiso 1 1 calc R
H9B H 0.2907 0.2067 0.4114 0.039 Uiso 1 1 calc R
H9C H 0.1409 0.2301 0.4220 0.039 Uiso 1 1 calc R
C25 C 0.4913(2) -0.12148(12) 0.08038(13) 0.0251(5) Uani 1 1 d .
H25A H 0.5367 -0.1578 0.1128 0.038 Uiso 1 1 calc R
H25B H 0.5600 -0.0949 0.0603 0.038 Uiso 1 1 calc R
H25C H 0.4270 -0.1435 0.0413 0.038 Uiso 1 1 calc R
C13 C 0.0000(3) 0.05335(12) 0.10548(13) 0.0264(6) Uani 1 1 d .
H13A H 0.0726 0.0306 0.1397 0.040 Uiso 1 1 calc R
H13B H 0.0209 0.0497 0.0570 0.040 Uiso 1 1 calc R
H13C H -0.0876 0.0303 0.1070 0.040 Uiso 1 1 calc R
C17 C 0.0740(3) 0.25993(12) 0.01555(12) 0.0253(5) Uani 1 1 d .
H17A H 0.0972 0.2723 -0.0311 0.038 Uiso 1 1 calc R
H17B H 0.0964 0.2992 0.0489 0.038 Uiso 1 1 calc R
H17C H -0.0241 0.2497 0.0096 0.038 Uiso 1 1 calc R
C14 C -0.1368(2) 0.16353(13) 0.07844(12) 0.0249(5) Uani 1 1 d .
H14A H -0.2189 0.1390 0.0872 0.037 Uiso 1 1 calc R
H14B H -0.1294 0.1588 0.0277 0.037 Uiso 1 1 calc R
H14C H -0.1433 0.2132 0.0903 0.037 Uiso 1 1 calc R
C4 C 0.3287(2) -0.05878(12) 0.36816(12) 0.0246(5) Uani 1 1 d .
H4A H 0.4073 -0.0568 0.4077 0.037 Uiso 1 1 calc R
H4B H 0.3558 -0.0413 0.3241 0.037 Uiso 1 1 calc R
H4C H 0.2970 -0.1073 0.3610 0.037 Uiso 1 1 calc R
C18 C 0.1295(3) 0.13667(12) -0.01113(12) 0.0250(5) Uani 1 1 d .
H18A H 0.0315 0.1257 -0.0212 0.038 Uiso 1 1 calc R
H18B H 0.1812 0.0946 0.0068 0.038 Uiso 1 1 calc R
H18C H 0.1585 0.1526 -0.0553 0.038 Uiso 1 1 calc R
C15 C -0.0382(2) 0.13181(13) 0.20299(12) 0.0242(5) Uani 1 1 d .
H15A H -0.1139 0.0997 0.2062 0.036 Uiso 1 1 calc R
H15B H -0.0631 0.1793 0.2155 0.036 Uiso 1 1 calc R
H15C H 0.0438 0.1167 0.2363 0.036 Uiso 1 1 calc R
C23 C 0.3270(2) -0.02318(12) 0.06603(12) 0.0243(5) Uani 1 1 d .
H23A H 0.3868 -0.0018 0.0361 0.036 Uiso 1 1 calc R
H23B H 0.2842 0.0137 0.0905 0.036 Uiso 1 1 calc R
H23C H 0.2558 -0.0508 0.0357 0.036 Uiso 1 1 calc R
C29 C 0.7541(2) -0.07721(12) 0.20067(13) 0.0250(5) Uani 1 1 d .
H29A H 0.7927 -0.0331 0.1868 0.037 Uiso 1 1 calc R
H29B H 0.7276 -0.1067 0.1581 0.037 Uiso 1 1 calc R
H29C H 0.8228 -0.1017 0.2357 0.037 Uiso 1 1 calc R
C27 C 0.5829(2) -0.13018(12) 0.26638(13) 0.0241(5) Uani 1 1 d .
H27A H 0.6561 -0.1463 0.3047 0.036 Uiso 1 1 calc R
H27B H 0.5652 -0.1659 0.2287 0.036 Uiso 1 1 calc R
H27C H 0.4995 -0.1221 0.2860 0.036 Uiso 1 1 calc R
C28 C 0.6759(2) -0.01294(12) 0.29908(12) 0.0240(5) Uani 1 1 d .
H28A H 0.6019 -0.0066 0.3264 0.036 Uiso 1 1 calc R
H28B H 0.7017 0.0326 0.2817 0.036 Uiso 1 1 calc R
H28C H 0.7553 -0.0340 0.3301 0.036 Uiso 1 1 calc R
C24 C 0.3072(2) -0.11442(12) 0.15530(13) 0.0235(5) Uani 1 1 d .
H24A H 0.2437 -0.1377 0.1168 0.035 Uiso 1 1 calc R
H24B H 0.2560 -0.0831 0.1818 0.035 Uiso 1 1 calc R
H24C H 0.3551 -0.1497 0.1881 0.035 Uiso 1 1 calc R
C11 C 0.1321(2) 0.23963(11) 0.16928(12) 0.0223(5) Uani 1 1 d .
H11A H 0.1409 0.2268 0.2200 0.033 Uiso 1 1 calc R
H11B H 0.0469 0.2658 0.1542 0.033 Uiso 1 1 calc R
H11C H 0.2100 0.2688 0.1627 0.033 Uiso 1 1 calc R
C21 C 0.5720(2) 0.03502(11) 0.14142(12) 0.0208(5) Uani 1 1 d .
H21A H 0.5007 0.0678 0.1194 0.031 Uiso 1 1 calc R
H21B H 0.6163 0.0144 0.1041 0.031 Uiso 1 1 calc R
H21C H 0.6403 0.0601 0.1761 0.031 Uiso 1 1 calc R
C2 C 0.2119(2) -0.01286(11) 0.38664(12) 0.0208(5) Uani 1 1 d .
C22 C 0.4126(2) -0.07149(11) 0.12248(12) 0.0200(5) Uani 1 1 d .
C6 C 0.1649(2) 0.12161(11) 0.42293(12) 0.0199(5) Uani 1 1 d .
C16 C 0.1566(2) 0.19478(12) 0.04584(11) 0.0197(5) Uani 1 1 d .
C12 C -0.0092(2) 0.13139(11) 0.12571(12) 0.0196(5) Uani 1 1 d .
C26 C 0.6268(2) -0.06156(11) 0.23457(12) 0.0189(5) Uani 1 1 d .
C10 C 0.1296(2) 0.17274(11) 0.12348(11) 0.0172(5) Uani 1 1 d .
C20 C 0.5069(2) -0.02364(11) 0.18026(12) 0.0178(5) Uani 1 1 d .
C1 C 0.2563(2) 0.06769(11) 0.38704(11) 0.0172(5) Uani 1 1 d .
N1 N 0.56277(19) 0.21133(9) 0.27420(10) 0.0204(4) Uani 1 1 d .

loop_
_atom_site_aniso_label
_atom_site_aniso_U_11
_atom_site_aniso_U_22
_atom_site_aniso_U_33
_atom_site_aniso_U_23
_atom_site_aniso_U_13
_atom_site_aniso_U_12
Fe1 0.01541(17) 0.01146(15) 0.01659(16) 0.00049(13) 0.00342(12) 0.00044(13)
O4 0.0258(10) 0.0179(9) 0.0545(12) 0.0039(8) -0.0005(9) -0.0075(7)
O2 0.0198(9) 0.0205(8) 0.0190(8) 0.0034(6) 0.0047(7) 0.0075(7)
O1 0.0209(8) 0.0193(8) 0.0155(8) 0.0024(6) 0.0048(6) 0.0040(7)
O3 0.0184(8) 0.0119(7) 0.0214(8) 0.0007(6) 0.0065(6) 0.0029(6)
C40 0.0212(13) 0.0234(13) 0.0196(12) 0.0020(9) 0.0021(10) 0.0009(10)
C31 0.056(2) 0.0344(15) 0.0300(15) 0.0046(12) 0.0137(14) -0.0007(14)
C33 0.0243(14) 0.0311(14) 0.0391(15) -0.0050(12) 0.0053(12) 0.0059(11)
C3 0.0373(16) 0.0221(13) 0.0323(14) 0.0053(11) 0.0144(12) 0.0013(11)
C32 0.0223(14) 0.0334(15) 0.0352(15) -0.0091(12) -0.0008(11) 0.0008(11)
C5 0.0289(15) 0.0229(13) 0.0367(15) -0.0033(11) 0.0047(12) -0.0067(11)
C19 0.0278(14) 0.0309(14) 0.0256(13) 0.0082(11) 0.0077(11) 0.0012(11)
C7 0.0231(13) 0.0345(14) 0.0262(13) 0.0045(11) 0.0094(11) 0.0081(11)
C8 0.0353(15) 0.0262(13) 0.0211(13) -0.0020(10) 0.0073(11) 0.0055(11)
C9 0.0347(15) 0.0183(12) 0.0273(13) -0.0012(10) 0.0093(11) 0.0056(11)
C25 0.0284(14) 0.0192(12) 0.0290(13) -0.0053(10) 0.0088(11) 0.0006(10)
C13 0.0296(14) 0.0193(12) 0.0319(14) 0.0006(10) 0.0103(11) -0.0030(10)
C17 0.0307(14) 0.0240(13) 0.0200(12) 0.0060(10) 0.0016(10) 0.0036(11)
C14 0.0198(13) 0.0303(13) 0.0249(13) -0.0011(10) 0.0044(10) -0.0008(10)
C4 0.0336(15) 0.0172(12) 0.0239(12) 0.0022(10) 0.0078(11) 0.0036(10)
C18 0.0300(14) 0.0275(13) 0.0181(12) 0.0018(10) 0.0058(10) 0.0075(11)
C15 0.0188(13) 0.0289(13) 0.0259(13) 0.0030(10) 0.0067(10) 0.0023(10)
C23 0.0265(14) 0.0232(12) 0.0228(12) -0.0044(10) 0.0036(10) 0.0017(10)
C29 0.0219(13) 0.0203(13) 0.0336(14) 0.0027(10) 0.0078(11) 0.0034(10)
C27 0.0249(14) 0.0189(12) 0.0295(13) 0.0067(10) 0.0077(11) 0.0046(10)
C28 0.0193(13) 0.0234(13) 0.0285(13) 0.0019(10) 0.0022(10) 0.0040(10)
C24 0.0213(13) 0.0187(12) 0.0310(13) -0.0034(10) 0.0057(10) -0.0023(10)
C11 0.0233(13) 0.0201(12) 0.0227(12) -0.0036(10) 0.0017(10) 0.0049(10)
C21 0.0244(13) 0.0157(11) 0.0235(12) 0.0013(9) 0.0077(10) 0.0003(10)
C2 0.0222(13) 0.0179(12) 0.0232(12) 0.0010(10) 0.0066(10) 0.0011(10)
C22 0.0210(13) 0.0151(11) 0.0245(12) -0.0012(9) 0.0061(10) 0.0001(9)
C6 0.0237(13) 0.0182(11) 0.0187(12) 0.0019(9) 0.0058(10) 0.0040(10)
C16 0.0213(13) 0.0199(12) 0.0180(12) 0.0026(9) 0.0040(10) 0.0025(9)
C12 0.0193(12) 0.0193(12) 0.0197(12) 0.0008(9) 0.0023(9) 0.0031(9)
C26 0.0184(12) 0.0163(11) 0.0228(12) 0.0023(9) 0.0054(10) 0.0020(9)
C10 0.0186(12) 0.0147(11) 0.0178(11) 0.0023(9) 0.0015(9) 0.0044(9)
C20 0.0187(12) 0.0148(11) 0.0218(12) -0.0002(9) 0.0090(10) 0.0028(9)
C1 0.0175(12) 0.0187(11) 0.0152(11) 0.0026(9) 0.0028(9) 0.0012(9)
N1 0.0199(11) 0.0152(10) 0.0261(10) -0.0030(8) 0.0040(8) -0.0051(8)

loop_
_atom_type_symbol
_atom_type_description
_atom_type_scat_dispersion_real
_atom_type_scat_dispersion_imag
_atom_type_scat_source
C C 0.0033 0.0016 'International Tables Vol C Tables 4.2.6.8 and 6.1.1.4'
H H 0.0000 0.0000 'International Tables Vol C Tables 4.2.6.8 and 6.1.1.4'
N N 0.0061 0.0033 'International Tables Vol C Tables 4.2.6.8 and 6.1.1.4'
O O 0.0106 0.0060 'International Tables Vol C Tables 4.2.6.8 and 6.1.1.4'
Fe Fe 0.3463 0.8444 'International Tables Vol C Tables 4.2.6.8 and 6.1.1.4'

loop_
_geom_angle_atom_site_label_1
_geom_angle_atom_site_label_2
_geom_angle_atom_site_label_3
_geom_angle
O3 Fe1 O1 112.15(6)
O3 Fe1 O2 112.56(7)
O1 Fe1 O2 113.94(7)
O3 Fe1 O4 96.58(7)
O1 Fe1 O4 107.38(7)
O2 Fe1 O4 112.85(7)
N1 O4 Fe1 137.24(13)
C10 O2 Fe1 148.04(13)
C1 O1 Fe1 144.40(13)
C20 O3 Fe1 140.91(13)
C1 C40 H40A 109.5
C1 C40 H40B 109.5
H40A C40 H40B 109.5
C1 C40 H40C 109.5
H40A C40 H40C 109.5
H40B C40 H40C 109.5
N1 C31 H31A 109.5
N1 C31 H31B 109.5
H31A C31 H31B 109.5
N1 C31 H31C 109.5
H31A C31 H31C 109.5
H31B C31 H31C 109.5
N1 C33 H33A 109.5
N1 C33 H33B 109.5
H33A C33 H33B 109.5
N1 C33 H33C 109.5
H33A C33 H33C 109.5
H33B C33 H33C 109.5
C2 C3 H3A 109.5
C2 C3 H3B 109.5
H3A C3 H3B 109.5
C2 C3 H3C 109.5
H3A C3 H3C 109.5
H3B C3 H3C 109.5
N1 C32 H32A 109.5
N1 C32 H32B 109.5
H32A C32 H32B 109.5
N1 C32 H32C 109.5
H32A C32 H32C 109.5
H32B C32 H32C 109.5
C2 C5 H5A 109.5
C2 C5 H5B 109.5
H5A C5 H5B 109.5
C2 C5 H5C 109.5
H5A C5 H5C 109.5
H5B C5 H5C 109.5
C16 C19 H19A 109.5
C16 C19 H19B 109.5
H19A C19 H19B 109.5
C16 C19 H19C 109.5
H19A C19 H19C 109.5
H19B C19 H19C 109.5
C6 C7 H7A 109.5
C6 C7 H7B 109.5
H7A C7 H7B 109.5
C6 C7 H7C 109.5
H7A C7 H7C 109.5
H7B C7 H7C 109.5
C6 C8 H8A 109.5
C6 C8 H8B 109.5
H8A C8 H8B 109.5
C6 C8 H8C 109.5
H8A C8 H8C 109.5
H8B C8 H8C 109.5
C6 C9 H9A 109.5
C6 C9 H9B 109.5
H9A C9 H9B 109.5
C6 C9 H9C 109.5
H9A C9 H9C 109.5
H9B C9 H9C 109.5
C22 C25 H25A 109.5
C22 C25 H25B 109.5
H25A C25 H25B 109.5
C22 C25 H25C 109.5
H25A C25 H25C 109.5
H25B C25 H25C 109.5
C12 C13 H13A 109.5
C12 C13 H13B 109.5
H13A C13 H13B 109.5
C12 C13 H13C 109.5
H13A C13 H13C 109.5
H13B C13 H13C 109.5
C16 C17 H17A 109.5
C16 C17 H17B 109.5
H17A C17 H17B 109.5
C16 C17 H17C 109.5
H17A C17 H17C 109.5
H17B C17 H17C 109.5
C12 C14 H14A 109.5
C12 C14 H14B 109.5
H14A C14 H14B 109.5
C12 C14 H14C 109.5
H14A C14 H14C 109.5
H14B C14 H14C 109.5
C2 C4 H4A 109.5
C2 C4 H4B 109.5
H4A C4 H4B 109.5
C2 C4 H4C 109.5
H4A C4 H4C 109.5
H4B C4 H4C 109.5
C16 C18 H18A 109.5
C16 C18 H18B 109.5
H18A C18 H18B 109.5
C16 C18 H18C 109.5
H18A C18 H18C 109.5
H18B C18 H18C 109.5
C12 C15 H15A 109.5
C12 C15 H15B 109.5
H15A C15 H15B 109.5
C12 C15 H15C 109.5
H15A C15 H15C 109.5
H15B C15 H15C 109.5
C22 C23 H23A 109.5
C22 C23 H23B 109.5
H23A C23 H23B 109.5
C22 C23 H23C 109.5
H23A C23 H23C 109.5
H23B C23 H23C 109.5
C26 C29 H29A 109.5
C26 C29 H29B 109.5
H29A C29 H29B 109.5
C26 C29 H29C 109.5
H29A C29 H29C 109.5
H29B C29 H29C 109.5
C26 C27 H27A 109.5
C26 C27 H27B 109.5
H27A C27 H27B 109.5
C26 C27 H27C 109.5
H27A C27 H27C 109.5
H27B C27 H27C 109.5
C26 C28 H28A 109.5
C26 C28 H28B 109.5
H28A C28 H28B 109.5
C26 C28 H28C 109.5
H28A C28 H28C 109.5
H28B C28 H28C 109.5
C22 C24 H24A 109.5
C22 C24 H24B 109.5
H24A C24 H24B 109.5
C22 C24 H24C 109.5
H24A C24 H24C 109.5
H24B C24 H24C 109.5
C10 C11 H11A 109.5
C10 C11 H11B 109.5
H11A C11 H11B 109.5
C10 C11 H11C 109.5
H11A C11 H11C 109.5
H11B C11 H11C 109.5
C20 C21 H21A 109.5
C20 C21 H21B 109.5
H21A C21 H21B 109.5
C20 C21 H21C 109.5
H21A C21 H21C 109.5
H21B C21 H21C 109.5
C3 C2 C5 108.6(2)
C3 C2 C4 106.25(18)
C5 C2 C4 105.15(19)
C3 C2 C1 114.45(18)
C5 C2 C1 112.52(18)
C4 C2 C1 109.24(18)
C25 C22 C23 106.16(18)
C25 C22 C24 108.81(18)
C23 C22 C24 105.46(19)
C25 C22 C20 114.81(18)
C23 C22 C20 108.35(17)
C24 C22 C20 112.63(18)
C7 C6 C9 105.41(19)
C7 C6 C8 108.02(19)
C9 C6 C8 106.27(19)
C7 C6 C1 114.58(18)
C9 C6 C1 108.74(18)
C8 C6 C1 113.22(18)
C18 C16 C17 107.85(18)
C18 C16 C19 105.56(19)
C17 C16 C19 105.70(18)
C18 C16 C10 114.74(18)
C17 C16 C10 112.85(18)
C19 C16 C10 109.51(18)
C14 C12 C15 105.91(18)
C14 C12 C13 108.60(19)
C15 C12 C13 105.65(18)
C14 C12 C10 114.32(18)
C15 C12 C10 109.44(17)
C13 C12 C10 112.37(18)
C27 C26 C28 105.91(18)
C27 C26 C29 107.98(18)
C28 C26 C29 106.22(18)
C27 C26 C20 114.02(18)
C28 C26 C20 109.24(17)
C29 C26 C20 112.96(18)
O2 C10 C11 107.29(17)
O2 C10 C12 108.62(16)
C11 C10 C12 108.74(18)
O2 C10 C16 107.38(16)
C11 C10 C16 108.14(17)
C12 C10 C16 116.33(17)
O3 C20 C21 108.78(17)
O3 C20 C22 106.24(17)
C21 C20 C22 109.48(17)
O3 C20 C26 106.80(16)
C21 C20 C26 107.92(17)
C22 C20 C26 117.35(17)
O1 C1 C40 108.22(17)
O1 C1 C2 107.23(16)
C40 C1 C2 109.43(17)
O1 C1 C6 107.01(16)
C40 C1 C6 108.37(17)
C2 C1 C6 116.30(17)
O4 N1 C31 109.15(18)
O4 N1 C33 110.87(17)
C31 N1 C33 110.88(19)
O4 N1 C32 105.24(17)
C31 N1 C32 109.77(19)
C33 N1 C32 110.78(18)

loop_
_geom_bond_atom_site_label_1
_geom_bond_atom_site_label_2
_geom_bond_distance
Fe1 O3 1.8379(14)
Fe1 O1 1.8401(14)
Fe1 O2 1.8426(15)
Fe1 O4 1.9793(16)
O4 N1 1.397(2)
O2 C10 1.426(2)
O1 C1 1.427(2)
O3 C20 1.423(2)
C40 C1 1.535(3)
C40 H40A 0.9800
C40 H40B 0.9800
C40 H40C 0.9800
C31 N1 1.475(3)
C31 H31A 0.9800
C31 H31B 0.9800
C31 H31C 0.9800
C33 N1 1.490(3)
C33 H33A 0.9800
C33 H33B 0.9800
C33 H33C 0.9800
C3 C2 1.536(3)
C3 H3A 0.9800
C3 H3B 0.9800
C3 H3C 0.9800
C32 N1 1.492(3)
C32 H32A 0.9800
C32 H32B 0.9800
C32 H32C 0.9800
C5 C2 1.540(3)
C5 H5A 0.9800
C5 H5B 0.9800
C5 H5C 0.9800
C19 C16 1.546(3)
C19 H19A 0.9800
C19 H19B 0.9800
C19 H19C 0.9800
C7 C6 1.537(3)
C7 H7A 0.9800
C7 H7B 0.9800
C7 H7C 0.9800
C8 C6 1.549(3)
C8 H8A 0.9800
C8 H8B 0.9800
C8 H8C 0.9800
C9 C6 1.543(3)
C9 H9A 0.9800
C9 H9B 0.9800
C9 H9C 0.9800
C25 C22 1.543(3)
C25 H25A 0.9800
C25 H25B 0.9800
C25 H25C 0.9800
C13 C12 1.545(3)
C13 H13A 0.9800
C13 H13B 0.9800
C13 H13C 0.9800
C17 C16 1.543(3)
C17 H17A 0.9800
C17 H17B 0.9800
C17 H17C 0.9800
C14 C12 1.541(3)
C14 H14A 0.9800
C14 H14B 0.9800
C14 H14C 0.9800
C4 C2 1.543(3)
C4 H4A 0.9800
C4 H4B 0.9800
C4 H4C 0.9800
C18 C16 1.537(3)
C18 H18A 0.9800
C18 H18B 0.9800
C18 H18C 0.9800
C15 C12 1.542(3)
C15 H15A 0.9800
C15 H15B 0.9800
C15 H15C 0.9800
C23 C22 1.545(3)
C23 H23A 0.9800
C23 H23B 0.9800
C23 H23C 0.9800
C29 C26 1.547(3)
C29 H29A 0.9800
C29 H29B 0.9800
C29 H29C 0.9800
C27 C26 1.537(3)
C27 H27A 0.9800
C27 H27B 0.9800
C27 H27C 0.9800
C28 C26 1.542(3)
C28 H28A 0.9800
C28 H28B 0.9800
C28 H28C 0.9800
C24 C22 1.546(3)
C24 H24A 0.9800
C24 H24B 0.9800
C24 H24C 0.9800
C11 C10 1.541(3)
C11 H11A 0.9800
C11 H11B 0.9800
C11 H11C 0.9800
C21 C20 1.544(3)
C21 H21A 0.9800
C21 H21B 0.9800
C21 H21C 0.9800
C2 C1 1.599(3)
C22 C20 1.594(3)
C6 C1 1.603(3)
C16 C10 1.598(3)
C12 C10 1.596(3)
C26 C20 1.599(3)
